data_4063175
_journal_name_full Organometallics
_journal_year 2004
_chemical_formula_sum 'C10 H23 B4 Br2 Ir'
_chemical_formula_weight 538.54
_space_group_IT_number 14
_symmetry_cell_setting monoclinic
_symmetry_space_group_name_Hall '-P 2yn'
_symmetry_space_group_name_H-M 'P 1 21/n 1'
_cell_angle_alpha 90.00
_cell_angle_beta 99.5380(10)
_cell_angle_gamma 90.00
_cell_formula_units_Z 4
_cell_length_a 9.4317(5)
_cell_length_b 13.4815(6)
_cell_length_c 12.5332(6)
_cell_measurement_temperature 100(2)
_cell_volume 1571.61(13)
_diffrn_ambient_temperature 100(2)
_exptl_crystal_density_diffrn 2.276
_cod_depositor_comments
;
The following automatic conversions were performed:
'_symmetry_cell_setting' value 'Monoclinic' changed to 'monoclinic'
according to '/home/saulius/struct/CIF-dictionaries/cif_core.dic'
dictionary named 'cif_core.dic' version 2.4.1 from 2010-06-29.

Automatic conversion script
Id: cif_fix_enum 1527 2010-12-29 10:47:43Z saulius 
;
_cod_original_sg_symbol_H-M 'P 21/n'
_cod_database_code 4063175

loop_
_symmetry_equiv_pos_as_xyz
'x, y, z'
'-x+1/2, y+1/2, -z+1/2'
'-x, -y, -z'
'x-1/2, -y-1/2, z-1/2'

loop_
_atom_site_label
_atom_site_type_symbol
_atom_site_fract_x
_atom_site_fract_y
_atom_site_fract_z
_atom_site_U_iso_or_equiv
_atom_site_adp_type
_atom_site_occupancy
_atom_site_symmetry_multiplicity
_atom_site_calc_flag
_atom_site_refinement_flags
_atom_site_disorder_assembly
_atom_site_disorder_group
Ir1 Ir 0.115744(13) 0.217245(9) 0.443819(10) 0.00846(6) Uani 1 1 d . . .
H8 H -0.0004 0.1366 0.4239 0.010 Uiso 1 1 d R . .
Br1 Br -0.20525(4) 0.33383(3) 0.50501(3) 0.01870(9) Uani 1 1 d . . .
C1 C 0.1992(4) 0.3044(3) 0.5980(3) 0.0121(6) Uani 1 1 d . . .
B1 B -0.1083(4) 0.2611(3) 0.3976(3) 0.0144(8) Uani 1 1 d . . .
H1 H -0.2048 0.2037 0.3294 0.017 Uiso 1 1 d R . .
C2 C 0.1634(4) 0.2054(3) 0.6246(3) 0.0134(7) Uani 1 1 d . . .
B2 B 0.0257(4) 0.3378(3) 0.3439(3) 0.0146(8) Uani 1 1 d . . .
H4 H 0.0439 0.3200 0.2440 0.018 Uiso 1 1 d R . .
H3 H 0.0508 0.4029 0.3655 0.018 Uiso 1 1 d R . .
H2 H -0.1069 0.3300 0.3180 0.018 Uiso 1 1 d R . .
C3 C 0.2572(4) 0.1385(3) 0.5778(3) 0.0122(7) Uani 1 1 d . . .
B3 B 0.1477(5) 0.2559(3) 0.2847(3) 0.0150(8) Uani 1 1 d . . .
H6 H 0.1114 0.1973 0.2339 0.018 Uiso 1 1 d R . .
H5 H 0.2501 0.2770 0.2670 0.018 Uiso 1 1 d R . .
Br4 Br 0.23400(4) 0.02434(3) 0.27798(3) 0.02148(9) Uani 1 1 d . . .
C4 C 0.3500(4) 0.1972(3) 0.5238(3) 0.0121(6) Uani 1 1 d . . .
B4 B 0.0876(5) 0.1271(3) 0.2972(3) 0.0154(8) Uani 1 1 d . . .
H7 H -0.0150 0.0965 0.2639 0.019 Uiso 1 1 d R . .
C5 C 0.3112(4) 0.2994(3) 0.5333(3) 0.0107(6) Uani 1 1 d . . .
C6 C 0.1411(4) 0.3993(3) 0.6358(3) 0.0175(7) Uani 1 1 d . . .
H6A H 0.1990 0.4193 0.7047 0.021 Uiso 1 1 calc R . .
H6B H 0.0412 0.3894 0.6457 0.021 Uiso 1 1 calc R . .
H6C H 0.1452 0.4512 0.5817 0.021 Uiso 1 1 calc R . .
C7 C 0.0582(4) 0.1755(3) 0.6966(3) 0.0179(7) Uani 1 1 d . . .
H7A H 0.1060 0.1764 0.7722 0.021 Uiso 1 1 calc R . .
H7B H 0.0226 0.1085 0.6773 0.021 Uiso 1 1 calc R . .
H7C H -0.0227 0.2221 0.6871 0.021 Uiso 1 1 calc R . .
C8 C 0.2665(4) 0.0281(3) 0.5929(3) 0.0188(8) Uani 1 1 d . . .
H8A H 0.3367 0.0126 0.6576 0.023 Uiso 1 1 calc R . .
H8B H 0.2969 -0.0025 0.5294 0.023 Uiso 1 1 calc R . .
H8C H 0.1721 0.0021 0.6016 0.023 Uiso 1 1 calc R . .
C9 C 0.4733(4) 0.1590(3) 0.4744(3) 0.0175(7) Uani 1 1 d . . .
H9A H 0.5607 0.1589 0.5290 0.021 Uiso 1 1 calc R . .
H9B H 0.4877 0.2019 0.4140 0.021 Uiso 1 1 calc R . .
H9D H 0.4524 0.0913 0.4479 0.021 Uiso 1 1 calc R . .
C10 C 0.3867(4) 0.3871(3) 0.4942(3) 0.0163(7) Uani 1 1 d . . .
H10A H 0.4671 0.4069 0.5501 0.020 Uiso 1 1 calc R . .
H10D H 0.3190 0.4424 0.4790 0.020 Uiso 1 1 calc R . .
H10B H 0.4232 0.3690 0.4280 0.020 Uiso 1 1 calc R . .

loop_
_atom_site_aniso_label
_atom_site_aniso_U_11
_atom_site_aniso_U_22
_atom_site_aniso_U_33
_atom_site_aniso_U_23
_atom_site_aniso_U_13
_atom_site_aniso_U_12
Ir1 0.00758(8) 0.01026(8) 0.00784(9) -0.00014(4) 0.00220(5) 0.00011(4)
Br1 0.01085(17) 0.02385(19) 0.0224(2) -0.00178(14) 0.00585(14) 0.00262(13)
C1 0.0103(16) 0.0160(16) 0.0100(16) -0.0026(13) 0.0013(13) -0.0004(13)
B1 0.0126(18) 0.0182(19) 0.0128(19) -0.0013(15) 0.0029(15) 0.0028(15)
C2 0.0099(16) 0.0179(17) 0.0119(17) -0.0005(13) 0.0006(13) -0.0011(12)
B2 0.0135(18) 0.0183(19) 0.0117(18) 0.0035(15) 0.0012(14) 0.0012(15)
C3 0.0106(15) 0.0143(16) 0.0106(16) 0.0025(12) -0.0017(12) 0.0012(12)
B3 0.018(2) 0.019(2) 0.0092(17) 0.0002(15) 0.0038(14) 0.0007(16)
Br4 0.0252(2) 0.01841(19) 0.0221(2) -0.00760(14) 0.00770(15) 0.00175(14)
C4 0.0079(15) 0.0154(16) 0.0131(17) 0.0008(13) 0.0021(13) 0.0016(13)
B4 0.0170(19) 0.019(2) 0.0105(18) -0.0042(15) 0.0030(15) -0.0004(15)
C5 0.0072(15) 0.0135(15) 0.0112(16) -0.0002(12) 0.0009(12) -0.0007(12)
C6 0.0163(17) 0.0175(18) 0.0189(18) -0.0071(14) 0.0036(14) 0.0027(14)
C7 0.0158(17) 0.028(2) 0.0121(17) -0.0006(14) 0.0078(14) -0.0035(15)
C8 0.0199(19) 0.0131(17) 0.024(2) 0.0062(14) 0.0046(15) 0.0022(14)
C9 0.0120(16) 0.0212(18) 0.0206(19) 0.0002(15) 0.0064(14) 0.0036(14)
C10 0.0135(16) 0.0162(17) 0.0192(18) 0.0008(14) 0.0031(14) -0.0026(13)

loop_
_geom_bond_atom_site_label_1
_geom_bond_atom_site_label_2
_geom_bond_distance
_geom_bond_site_symmetry_2
_geom_bond_publ_flag
Ir1 B3 2.131(4) . ?
Ir1 B2 2.140(4) . ?
Ir1 B1 2.178(4) . ?
Ir1 B4 2.183(4) . ?
Ir1 C3 2.233(3) . ?
Ir1 C2 2.242(4) . ?
Ir1 C5 2.280(3) . ?
Ir1 C4 2.286(4) . ?
Ir1 C1 2.287(4) . ?
Br1 B1 2.004(4) . ?
C1 C2 1.430(5) . ?
C1 C5 1.436(5) . ?
C1 C6 1.499(5) . ?
B1 B2 1.845(6) . ?
C2 C3 1.453(5) . ?
C2 C7 1.503(5) . ?
B2 B3 1.838(6) . ?
C3 C4 1.431(5) . ?
C3 C8 1.501(5) . ?
B3 B4 1.841(6) . ?
Br4 B4 1.998(4) . ?
C4 C5 1.437(5) . ?
C4 C9 1.496(5) . ?
C5 C10 1.502(5) . ?
